data_7011868
loop_
_publ_author_name
'Li, Dong-feng'
'Gao, Song'
'Zheng, Li-min'
'Tang, Wen-xia'

_publ_section_title
;
 A cyano-bridged MnIIMoV bimetallic ferrimagnet with a novel moniliform
 structure
;
_journal_issue 14
_journal_name_full 'Journal of the Chemical Society, Dalton Transactions'
_journal_page_first 2805
_journal_paper_doi 10.1039/b205197b
_journal_year 2002
_chemical_formula_sum 'C60 H72 Mn3 Mo2 N28 O8'
_chemical_formula_weight 1670.16
_chemical_name_systematic
; 
? 
;
_space_group_IT_number 2
_symmetry_cell_setting triclinic
_symmetry_space_group_name_Hall '-P 1'
_symmetry_space_group_name_H-M 'P -1'
_atom_sites_solution_hydrogens geom
_atom_sites_solution_primary direct
_atom_sites_solution_secondary difmap
_audit_creation_method SHELXL-97
_cell_angle_alpha 78.124(4)
_cell_angle_beta 75.429(5)
_cell_angle_gamma 66.418(4)
_cell_formula_units_Z 1
_cell_length_a 10.639(3)
_cell_length_b 12.986(3)
_cell_length_c 15.920(4)
_cell_measurement_temperature 293(2)
_cell_measurement_theta_max 13.86
_cell_measurement_theta_min 2.38
_cell_volume 1937.2(9)
_computing_cell_refinement 'Bruker SMART'
_computing_data_collection 'Bruker SMART'
_computing_data_reduction 'Bruker SHELXTL'
_computing_molecular_graphics 'Bruker SHELXTL'
_computing_publication_material 'Bruker SHELXTL'
_computing_structure_refinement 'SHELXL-97 (Sheldrick, 1997)'
_computing_structure_solution 'SHELXS-97 (Sheldrick, 1990)'
_diffrn_ambient_temperature 293(2)
_diffrn_measured_fraction_theta_full 0.926
_diffrn_measured_fraction_theta_max 0.926
_diffrn_measurement_device_type 'CCD area detector'
_diffrn_measurement_method 'phi and omega scans'
_diffrn_radiation_monochromator graphite
_diffrn_radiation_source 'fine-focus sealed tube'
_diffrn_radiation_type MoK\a
_diffrn_radiation_wavelength 0.71073
_diffrn_reflns_av_R_equivalents 0.0198
_diffrn_reflns_av_sigmaI/netI 0.0349
_diffrn_reflns_limit_h_max 11
_diffrn_reflns_limit_h_min -11
_diffrn_reflns_limit_k_max 15
_diffrn_reflns_limit_k_min -14
_diffrn_reflns_limit_l_max 18
_diffrn_reflns_limit_l_min -8
_diffrn_reflns_number 7812
_diffrn_reflns_theta_full 24.25
_diffrn_reflns_theta_max 24.25
_diffrn_reflns_theta_min 2.19
_exptl_absorpt_coefficient_mu 0.857
_exptl_absorpt_correction_T_max 0.711
_exptl_absorpt_correction_T_min 0.635
_exptl_absorpt_correction_type empirical
_exptl_crystal_colour brown
_exptl_crystal_density_diffrn 1.432
_exptl_crystal_density_method 'not measured'
_exptl_crystal_description block
_exptl_crystal_F_000 851
_exptl_crystal_size_max 0.50
_exptl_crystal_size_mid 0.40
_exptl_crystal_size_min 0.40
_refine_diff_density_max 0.564
_refine_diff_density_min -0.376
_refine_diff_density_rms 0.074
_refine_ls_extinction_method none
_refine_ls_goodness_of_fit_ref 1.042
_refine_ls_hydrogen_treatment mixed
_refine_ls_matrix_type full
_refine_ls_number_parameters 454
_refine_ls_number_reflns 5793
_refine_ls_number_restraints 0
_refine_ls_restrained_S_all 1.042
_refine_ls_R_factor_all 0.0462
_refine_ls_R_factor_gt 0.0401
_refine_ls_shift/su_max 0.001
_refine_ls_shift/su_mean 0.000
_refine_ls_structure_factor_coef Fsqd
_refine_ls_weighting_details 'calc w=1/[\s^2^(Fo^2^)+(0.0762P)^2^+0.0000P] where P=(Fo^2^+2Fc^2^)/3'
_refine_ls_weighting_scheme calc
_refine_ls_wR_factor_gt 0.1098
_refine_ls_wR_factor_ref 0.1144
_reflns_number_gt 4993
_reflns_number_total 5793
_reflns_threshold_expression >2sigma(I)
_cod_data_source_file b205197b.txt
_cod_data_source_block Mn3Mo2bipy2DMF8
_cod_depositor_comments
;
The following automatic conversions were performed:
'_symmetry_cell_setting' value 'Triclinic' changed to 'triclinic'
according to '/home/saulius/struct/CIF-dictionaries/cif_core.dic'
dictionary named 'cif_core.dic' version 2.4.1 from 2010-06-29.

Automatic conversion script
Id: cif_fix_enum 1527 2010-12-29 10:47:43Z saulius 
;
_cod_original_sg_symbol_H-M P-1
_cod_database_code 7011868

loop_
_symmetry_equiv_pos_as_xyz
'x, y, z'
'-x, -y, -z'

loop_
_atom_site_label
_atom_site_type_symbol
_atom_site_fract_x
_atom_site_fract_y
_atom_site_fract_z
_atom_site_U_iso_or_equiv
_atom_site_adp_type
_atom_site_occupancy
_atom_site_symmetry_multiplicity
_atom_site_calc_flag
_atom_site_refinement_flags
_atom_site_disorder_assembly
_atom_site_disorder_group
Mo1 Mo 0.11297(3) 0.31361(2) -0.254301(17) 0.03271(13) Uani 1 1 d . . .
Mn1 Mn -0.28763(6) 0.67939(4) -0.39145(3) 0.03749(16) Uani 1 1 d . A .
Mn2 Mn 0.0000 0.0000 0.0000 0.0389(2) Uani 1 2 d S . .
N1 N 0.1026(3) 0.0920(3) -0.1140(2) 0.0494(8) Uani 1 1 d . . .
N2 N 0.2407(4) 0.3145(3) -0.0877(2) 0.0704(10) Uani 1 1 d . . .
N3 N 0.2413(5) 0.5137(4) -0.3064(3) 0.0826(13) Uani 1 1 d . . .
N4 N -0.1176(3) 0.5368(3) -0.3420(2) 0.0504(8) Uani 1 1 d . . .
N5 N -0.0693(5) 0.1981(3) -0.3134(3) 0.0756(11) Uani 1 1 d . . .
N6 N 0.4370(4) 0.1377(3) -0.2978(2) 0.0573(9) Uani 1 1 d . . .
N7 N -0.2094(3) 0.6845(2) -0.5328(2) 0.0459(7) Uani 1 1 d . . .
N8 N -0.1620(4) 0.4141(3) -0.1032(2) 0.0806(13) Uani 1 1 d . . .
C1 C 0.1098(4) 0.1672(3) -0.1635(2) 0.0399(8) Uani 1 1 d . . .
C2 C 0.1980(4) 0.3148(3) -0.1456(2) 0.0469(9) Uani 1 1 d . . .
C3 C 0.1997(4) 0.4433(3) -0.2877(3) 0.0514(10) Uani 1 1 d . . .
C4 C -0.0388(4) 0.4591(3) -0.3118(2) 0.0393(8) Uani 1 1 d . . .
C5 C -0.0073(4) 0.2390(3) -0.2922(2) 0.0477(9) Uani 1 1 d . . .
C6 C 0.3237(4) 0.1986(3) -0.2821(2) 0.0412(8) Uani 1 1 d . . .
C7 C -0.1763(4) 0.6848(3) -0.6062(2) 0.0374(8) Uani 1 1 d . . .
C8 C -0.0654(4) 0.3790(3) -0.1558(2) 0.0493(10) Uani 1 1 d . . .
N9 N -0.4837(3) 0.8269(2) -0.4074(2) 0.0429(7) Uani 1 1 d . . .
C9 C -0.5254(5) 0.8692(3) -0.4834(3) 0.0529(10) Uani 1 1 d . . .
H9A H -0.4696 0.8354 -0.5329 0.063 Uiso 1 1 calc R . .
C10 C -0.6452(5) 0.9592(3) -0.4926(3) 0.0617(11) Uani 1 1 d . . .
H10A H -0.6700 0.9874 -0.5472 0.074 Uiso 1 1 calc R . .
C11 C -0.7266(5) 1.0062(4) -0.4207(4) 0.0664(13) Uani 1 1 d . . .
H11A H -0.8092 1.0680 -0.4249 0.080 Uiso 1 1 calc R . .
C12 C -0.6883(5) 0.9634(3) -0.3422(3) 0.0596(11) Uani 1 1 d . . .
H12A H -0.7454 0.9946 -0.2920 0.072 Uiso 1 1 calc R . .
C13 C -0.5650(4) 0.8738(3) -0.3368(2) 0.0436(9) Uani 1 1 d . . .
C14 C -0.5132(4) 0.8232(3) -0.2545(3) 0.0527(10) Uani 1 1 d . . .
C15 C -0.5710(6) 0.8733(5) -0.1785(3) 0.0824(15) Uani 1 1 d . . .
H15A H -0.6475 0.9411 -0.1772 0.099 Uiso 1 1 calc R . .
C16 C -0.5166(6) 0.8240(5) -0.1065(3) 0.0949(18) Uani 1 1 d . . .
H16A H -0.5521 0.8593 -0.0558 0.114 Uiso 1 1 calc R . .
C17 C -0.4088(6) 0.7214(5) -0.1079(3) 0.0946(18) Uani 1 1 d . . .
H17A H -0.3730 0.6838 -0.0578 0.114 Uiso 1 1 calc R . .
C18 C -0.3557(5) 0.6763(4) -0.1843(3) 0.0777(15) Uani 1 1 d . . .
H18A H -0.2813 0.6070 -0.1859 0.093 Uiso 1 1 calc R . .
N10 N -0.4041(4) 0.7256(3) -0.2569(2) 0.0541(8) Uani 1 1 d . . .
O1 O -0.1833(3) 0.7932(2) -0.3856(2) 0.0643(8) Uani 1 1 d . . .
N11 N -0.0601(6) 0.8566(4) -0.3295(3) 0.1059(18) Uani 1 1 d . . .
C19A C -0.162(3) 0.823(2) -0.3322(17) 0.092(7) Uiso 0.32(2) 1 d P A 1
H19A H -0.2268 0.8255 -0.2803 0.111 Uiso 0.32(2) 1 calc PR A 1
C19B C -0.0886(11) 0.7785(8) -0.3514(4) 0.057(3) Uiso 0.68(2) 1 d P A 2
H19B H -0.0296 0.7040 -0.3392 0.068 Uiso 0.68(2) 1 calc PR A 2
C20A C -0.034(2) 0.8919(19) -0.2580(15) 0.153(9) Uiso 0.394(11) 1 d P A 1
H20A H -0.0474 0.8423 -0.2057 0.229 Uiso 0.394(11) 1 calc PR A 1
H20B H -0.0974 0.9678 -0.2498 0.229 Uiso 0.394(11) 1 calc PR A 1
H20C H 0.0604 0.8892 -0.2707 0.229 Uiso 0.394(11) 1 calc PR A 1
C21A C -0.0315(19) 0.9344(15) -0.4090(12) 0.116(7) Uiso 0.394(11) 1 d P A 1
H21A H -0.1120 0.9688 -0.4362 0.175 Uiso 0.394(11) 1 calc PR A 1
H21B H 0.0470 0.8921 -0.4495 0.175 Uiso 0.394(11) 1 calc PR A 1
H21C H -0.0110 0.9922 -0.3924 0.175 Uiso 0.394(11) 1 calc PR A 1
C20B C 0.0799(12) 0.8177(10) -0.3028(8) 0.113(4) Uiso 0.606(11) 1 d P A 2
H20D H 0.0816 0.7653 -0.2504 0.169 Uiso 0.606(11) 1 calc PR A 2
H20E H 0.0947 0.8818 -0.2923 0.169 Uiso 0.606(11) 1 calc PR A 2
H20F H 0.1525 0.7811 -0.3487 0.169 Uiso 0.606(11) 1 calc PR A 2
C21B C -0.1458(19) 0.9627(15) -0.3257(11) 0.175(7) Uiso 0.606(11) 1 d P A 2
H21D H -0.2062 0.9699 -0.2694 0.263 Uiso 0.606(11) 1 calc PR A 2
H21E H -0.2009 0.9852 -0.3703 0.263 Uiso 0.606(11) 1 calc PR A 2
H21F H -0.0928 1.0102 -0.3345 0.263 Uiso 0.606(11) 1 calc PR A 2
O2 O -0.3823(4) 0.5662(3) -0.3966(3) 0.0834(10) Uani 1 1 d . . .
N12 N -0.3314(5) 0.3990(3) -0.4376(3) 0.0771(12) Uani 1 1 d . . .
C22A C -0.4164(8) 0.4891(6) -0.3959(5) 0.064(2) Uiso 0.650(9) 1 d P A 1
H22A H -0.5043 0.4914 -0.3655 0.077 Uiso 0.650(9) 1 calc PR A 1
C23A C -0.3717(13) 0.3083(9) -0.4359(8) 0.115(4) Uiso 0.650(9) 1 d P A 1
H23A H -0.2911 0.2444 -0.4553 0.172 Uiso 0.650(9) 1 calc PR A 1
H23B H -0.4376 0.3296 -0.4738 0.172 Uiso 0.650(9) 1 calc PR A 1
H23C H -0.4141 0.2884 -0.3773 0.172 Uiso 0.650(9) 1 calc PR A 1
C24A C -0.1922(8) 0.3928(7) -0.4841(5) 0.073(2) Uiso 0.650(9) 1 d P A 1
H24A H -0.1589 0.4333 -0.4562 0.109 Uiso 0.650(9) 1 calc PR A 1
H24B H -0.1961 0.4261 -0.5435 0.109 Uiso 0.650(9) 1 calc PR A 1
H24C H -0.1299 0.3151 -0.4831 0.109 Uiso 0.650(9) 1 calc PR A 1
C22B C -0.293(2) 0.4633(15) -0.4376(12) 0.091(6) Uiso 0.350(9) 1 d P A 2
H22B H -0.2007 0.4538 -0.4640 0.109 Uiso 0.350(9) 1 calc PR A 2
C23B C -0.466(2) 0.3869(19) -0.4080(14) 0.122(7) Uiso 0.350(9) 1 d P A 2
H23D H -0.5289 0.4481 -0.3754 0.183 Uiso 0.350(9) 1 calc PR A 2
H23E H -0.4545 0.3163 -0.3714 0.183 Uiso 0.350(9) 1 calc PR A 2
H23F H -0.5023 0.3881 -0.4576 0.183 Uiso 0.350(9) 1 calc PR A 2
C24B C -0.259(3) 0.297(2) -0.4873(17) 0.156(10) Uiso 0.350(9) 1 d P A 2
H24D H -0.1636 0.2901 -0.5111 0.233 Uiso 0.350(9) 1 calc PR A 2
H24E H -0.3058 0.3060 -0.5339 0.233 Uiso 0.350(9) 1 calc PR A 2
H24F H -0.2600 0.2302 -0.4484 0.233 Uiso 0.350(9) 1 calc PR A 2
O3 O 0.0962(3) -0.1540(2) -0.05952(19) 0.0613(8) Uani 1 1 d . . .
C25 C -0.2326(5) 0.1449(5) -0.0962(3) 0.0768(15) Uani 1 1 d . B .
H25A H -0.1923 0.1979 -0.1001 0.092 Uiso 1 1 calc R . .
N13 N -0.3457(4) 0.1787(5) -0.1279(3) 0.0962(16) Uani 1 1 d . . .
C26A C -0.4030(17) 0.3297(17) -0.1497(12) 0.095(7) Uiso 0.38(2) 1 d P B 1
H26A H -0.3312 0.3538 -0.1445 0.143 Uiso 0.38(2) 1 calc PR B 1
H26B H -0.4862 0.3632 -0.1084 0.143 Uiso 0.38(2) 1 calc PR B 1
H26C H -0.4222 0.3532 -0.2079 0.143 Uiso 0.38(2) 1 calc PR B 1
C26B C -0.4052(11) 0.2743(11) -0.1775(8) 0.097(4) Uiso 0.62(2) 1 d P B 2
H26D H -0.4296 0.2567 -0.2254 0.145 Uiso 0.62(2) 1 calc PR B 2
H26E H -0.3408 0.3128 -0.1997 0.145 Uiso 0.62(2) 1 calc PR B 2
H26F H -0.4879 0.3222 -0.1430 0.145 Uiso 0.62(2) 1 calc PR B 2
C27 C -0.4126(9) 0.1004(9) -0.1250(6) 0.182(4) Uani 1 1 d . B .
H27A H -0.3612 0.0277 -0.0971 0.273 Uiso 1 1 calc R . .
H27B H -0.4146 0.0932 -0.1834 0.273 Uiso 1 1 calc R . .
H27C H -0.5063 0.1280 -0.0925 0.273 Uiso 1 1 calc R . .
O4 O -0.1756(3) 0.0515(3) -0.06225(19) 0.0637(8) Uani 1 1 d . . .
C28 C 0.0402(5) -0.2198(3) -0.0615(3) 0.0655(12) Uani 1 1 d . C .
H28A H -0.0546 -0.1997 -0.0378 0.079 Uiso 1 1 calc R . .
N14 N 0.1040(5) -0.3154(3) -0.0943(3) 0.0783(13) Uani 1 1 d . . .
C29A C 0.067(2) -0.4057(12) -0.0816(9) 0.074(5) Uiso 0.47(3) 1 d P C 1
H29A H 0.1338 -0.4697 -0.0542 0.111 Uiso 0.47(3) 1 calc PR C 1
H29B H 0.0636 -0.4225 -0.1368 0.111 Uiso 0.47(3) 1 calc PR C 1
H29C H -0.0237 -0.3894 -0.0446 0.111 Uiso 0.47(3) 1 calc PR C 1
C29B C 0.0035(17) -0.3756(11) -0.0997(7) 0.067(4) Uiso 0.53(3) 1 d P C 2
H29D H -0.0907 -0.3319 -0.0747 0.100 Uiso 0.53(3) 1 calc PR C 2
H29E H 0.0315 -0.4499 -0.0679 0.100 Uiso 0.53(3) 1 calc PR C 2
H29F H 0.0087 -0.3814 -0.1597 0.100 Uiso 0.53(3) 1 calc PR C 2
C30 C 0.2517(7) -0.3557(5) -0.1235(4) 0.114(2) Uani 1 1 d . C .
H30A H 0.2882 -0.3046 -0.1116 0.170 Uiso 1 1 calc R . .
H30B H 0.2731 -0.3602 -0.1852 0.170 Uiso 1 1 calc R . .
H30C H 0.2933 -0.4294 -0.0933 0.170 Uiso 1 1 calc R . .

loop_
_atom_site_aniso_label
_atom_site_aniso_U_11
_atom_site_aniso_U_22
_atom_site_aniso_U_33
_atom_site_aniso_U_23
_atom_site_aniso_U_13
_atom_site_aniso_U_12
Mo1 0.0359(2) 0.02865(18) 0.02853(18) -0.00187(12) -0.00492(13) -0.00817(14)
Mn1 0.0386(4) 0.0325(3) 0.0334(3) -0.0046(2) -0.0047(2) -0.0059(3)
Mn2 0.0472(5) 0.0308(4) 0.0351(4) 0.0001(3) -0.0090(4) -0.0117(4)
N1 0.053(2) 0.0419(18) 0.0434(18) 0.0019(15) -0.0054(15) -0.0130(16)
N2 0.086(3) 0.085(3) 0.049(2) -0.0073(19) -0.024(2) -0.034(2)
N3 0.111(4) 0.083(3) 0.076(3) -0.006(2) -0.014(3) -0.063(3)
N4 0.050(2) 0.0372(17) 0.0459(18) -0.0001(15) -0.0097(16) -0.0001(16)
N5 0.089(3) 0.083(3) 0.076(3) 0.007(2) -0.028(2) -0.053(3)
N6 0.049(2) 0.059(2) 0.054(2) -0.0124(17) -0.0155(17) -0.0044(19)
N7 0.048(2) 0.0426(17) 0.0392(18) -0.0059(14) -0.0053(15) -0.0094(15)
N8 0.068(3) 0.075(3) 0.048(2) 0.0036(19) 0.006(2) 0.011(2)
C1 0.036(2) 0.0363(19) 0.0372(19) -0.0022(16) -0.0042(16) -0.0060(16)
C2 0.054(3) 0.048(2) 0.037(2) -0.0066(17) -0.0103(19) -0.0156(19)
C3 0.063(3) 0.053(2) 0.046(2) -0.0002(18) -0.013(2) -0.030(2)
C4 0.038(2) 0.0342(18) 0.0351(19) -0.0057(15) 0.0015(16) -0.0068(17)
C5 0.058(3) 0.047(2) 0.043(2) 0.0026(17) -0.0125(19) -0.027(2)
C6 0.042(3) 0.0399(19) 0.0344(19) -0.0057(15) -0.0059(16) -0.0082(19)
C7 0.038(2) 0.0367(18) 0.033(2) -0.0026(15) -0.0060(16) -0.0107(16)
C8 0.050(3) 0.040(2) 0.036(2) 0.0044(16) -0.0031(19) -0.0017(19)
N9 0.0405(19) 0.0358(16) 0.0459(18) -0.0038(14) -0.0085(15) -0.0077(14)
C9 0.059(3) 0.047(2) 0.051(2) -0.0032(18) -0.013(2) -0.018(2)
C10 0.060(3) 0.048(2) 0.075(3) 0.001(2) -0.029(3) -0.012(2)
C11 0.047(3) 0.044(2) 0.108(4) -0.007(3) -0.033(3) -0.007(2)
C12 0.046(3) 0.047(2) 0.083(3) -0.021(2) -0.010(2) -0.009(2)
C13 0.040(2) 0.0337(18) 0.054(2) -0.0088(17) -0.0052(18) -0.0109(18)
C14 0.047(3) 0.047(2) 0.051(2) -0.0133(18) 0.0102(19) -0.012(2)
C15 0.082(4) 0.081(3) 0.056(3) -0.028(3) 0.009(3) -0.005(3)
C16 0.105(5) 0.105(4) 0.042(3) -0.025(3) 0.011(3) -0.011(4)
C17 0.105(5) 0.111(4) 0.035(3) -0.009(3) -0.005(3) -0.010(4)
C18 0.066(3) 0.080(3) 0.052(3) -0.002(2) -0.003(2) 0.001(3)
N10 0.057(2) 0.0507(19) 0.0370(18) -0.0054(15) -0.0038(16) -0.0046(17)
O1 0.080(2) 0.0517(16) 0.074(2) -0.0064(15) -0.0315(17) -0.0272(16)
N11 0.154(5) 0.102(4) 0.113(4) 0.017(3) -0.081(4) -0.080(4)
O2 0.086(3) 0.070(2) 0.109(3) -0.0121(19) -0.015(2) -0.045(2)
N12 0.106(4) 0.056(2) 0.085(3) 0.003(2) -0.033(3) -0.044(2)
O3 0.076(2) 0.0408(15) 0.0607(18) -0.0152(13) -0.0007(15) -0.0184(15)
C25 0.038(3) 0.109(4) 0.070(3) 0.020(3) -0.018(2) -0.024(3)
N13 0.052(3) 0.136(4) 0.062(3) 0.024(3) -0.020(2) -0.007(3)
C27 0.152(8) 0.240(11) 0.209(10) -0.064(8) -0.109(7) -0.066(8)
O4 0.059(2) 0.074(2) 0.0585(18) 0.0043(16) -0.0266(16) -0.0204(16)
C28 0.088(4) 0.048(2) 0.052(3) -0.012(2) 0.001(2) -0.021(3)
N14 0.116(4) 0.048(2) 0.062(2) -0.0227(18) 0.013(2) -0.031(2)
C30 0.112(6) 0.081(4) 0.122(5) -0.051(4) -0.004(4) -0.002(4)

loop_
_atom_type_symbol
_atom_type_description
_atom_type_scat_dispersion_real
_atom_type_scat_dispersion_imag
_atom_type_scat_source
C C 0.0033 0.0016 'International Tables Vol C Tables 4.2.6.8 and 6.1.1.4'
H H 0.0000 0.0000 'International Tables Vol C Tables 4.2.6.8 and 6.1.1.4'
N N 0.0061 0.0033 'International Tables Vol C Tables 4.2.6.8 and 6.1.1.4'
O O 0.0106 0.0060 'International Tables Vol C Tables 4.2.6.8 and 6.1.1.4'
Mn Mn 0.3368 0.7283 'International Tables Vol C Tables 4.2.6.8 and 6.1.1.4'
Mo Mo -1.6832 0.6857 'International Tables Vol C Tables 4.2.6.8 and 6.1.1.4'

loop_
_geom_angle_atom_site_label_1
_geom_angle_atom_site_label_2
_geom_angle_atom_site_label_3
_geom_angle
_geom_angle_site_symmetry_1
_geom_angle_site_symmetry_3
_geom_angle_publ_flag
C8 Mo1 C6 146.40(14) . . ?
C8 Mo1 C5 85.89(16) . . ?
C6 Mo1 C5 105.03(15) . . ?
C8 Mo1 C1 76.28(13) . . ?
C6 Mo1 C1 77.53(13) . . ?
C5 Mo1 C1 71.06(14) . . ?
C8 Mo1 C3 103.32(16) . . ?
C6 Mo1 C3 85.55(15) . . ?
C5 Mo1 C3 145.71(15) . . ?
C1 Mo1 C3 143.06(14) . . ?
C8 Mo1 C4 70.84(13) . . ?
C6 Mo1 C4 141.98(13) . . ?
C5 Mo1 C4 78.25(14) . . ?
C1 Mo1 C4 136.11(13) . . ?
C3 Mo1 C4 74.02(15) . . ?
C8 Mo1 C2 75.56(15) . . ?
C6 Mo1 C2 76.72(14) . . ?
C5 Mo1 C2 141.95(14) . . ?
C1 Mo1 C2 72.37(14) . . ?
C3 Mo1 C2 71.88(14) . . ?
C4 Mo1 C2 124.04(14) . . ?
C8 Mo1 C7 141.46(14) . 2_564 ?
C6 Mo1 C7 71.79(13) . 2_564 ?
C5 Mo1 C7 74.35(14) . 2_564 ?
C1 Mo1 C7 125.00(13) . 2_564 ?
C3 Mo1 C7 78.48(14) . 2_564 ?
C4 Mo1 C7 72.89(13) . 2_564 ?
C2 Mo1 C7 137.94(14) . 2_564 ?
O2 Mn1 N4 89.08(13) . . ?
O2 Mn1 N7 90.42(13) . . ?
N4 Mn1 N7 101.45(12) . . ?
O2 Mn1 O1 178.34(13) . . ?
N4 Mn1 O1 89.31(12) . . ?
N7 Mn1 O1 89.50(12) . . ?
O2 Mn1 N9 91.07(13) . . ?
N4 Mn1 N9 166.00(12) . . ?
N7 Mn1 N9 92.55(11) . . ?
O1 Mn1 N9 90.59(11) . . ?
O2 Mn1 N10 96.03(14) . . ?
N4 Mn1 N10 93.55(12) . . ?
N7 Mn1 N10 163.77(12) . . ?
O1 Mn1 N10 84.47(13) . . ?
N9 Mn1 N10 72.51(11) . . ?
O4 Mn2 O4 180.0(2) 2 . ?
O4 Mn2 O3 89.06(12) 2 . ?
O4 Mn2 O3 90.94(12) . . ?
O4 Mn2 O3 90.94(12) 2 2 ?
O4 Mn2 O3 89.06(12) . 2 ?
O3 Mn2 O3 180.0(3) . 2 ?
O4 Mn2 N1 90.54(12) 2 . ?
O4 Mn2 N1 89.46(12) . . ?
O3 Mn2 N1 91.77(11) . . ?
O3 Mn2 N1 88.23(11) 2 . ?
O4 Mn2 N1 89.46(12) 2 2 ?
O4 Mn2 N1 90.54(12) . 2 ?
O3 Mn2 N1 88.23(11) . 2 ?
O3 Mn2 N1 91.77(11) 2 2 ?
N1 Mn2 N1 180.0(2) . 2 ?
C1 N1 Mn2 155.7(3) . . ?
C4 N4 Mn1 173.5(3) . . ?
C7 N7 Mn1 175.1(3) . . ?
N1 C1 Mo1 177.2(3) . . ?
N2 C2 Mo1 178.7(4) . . ?
N3 C3 Mo1 177.6(4) . . ?
N4 C4 Mo1 178.9(3) . . ?
N5 C5 Mo1 178.8(4) . . ?
N6 C6 Mo1 179.2(4) . . ?
N7 C7 Mo1 179.6(3) . 2_564 ?
N8 C8 Mo1 179.5(4) . . ?
C13 N9 C9 118.0(3) . . ?
C13 N9 Mn1 118.2(2) . . ?
C9 N9 Mn1 123.8(3) . . ?
N9 C9 C10 123.5(4) . . ?
C11 C10 C9 118.0(4) . . ?
C10 C11 C12 119.8(4) . . ?
C11 C12 C13 119.8(5) . . ?
N9 C13 C12 120.9(4) . . ?
N9 C13 C14 115.5(3) . . ?
C12 C13 C14 123.6(4) . . ?
N10 C14 C15 120.5(4) . . ?
N10 C14 C13 116.6(3) . . ?
C15 C14 C13 122.9(4) . . ?
C16 C15 C14 119.8(5) . . ?
C15 C16 C17 119.6(5) . . ?
C18 C17 C16 118.1(5) . . ?
N10 C18 C17 123.2(5) . . ?
C18 N10 C14 118.7(4) . . ?
C18 N10 Mn1 124.1(3) . . ?
C14 N10 Mn1 115.6(3) . . ?
C19A O1 C19B 40.1(15) . . ?
C19A O1 Mn1 134.9(12) . . ?
C19B O1 Mn1 131.3(4) . . ?
C19B N11 C21B 124.8(10) . . ?
C19B N11 C19A 35.1(12) . . ?
C21B N11 C19A 92.4(16) . . ?
C19B N11 C20A 143.4(10) . . ?
C21B N11 C20A 74.5(11) . . ?
C19A N11 C20A 129.6(17) . . ?
C19B N11 C21A 109.9(8) . . ?
C21B N11 C21A 66.5(9) . . ?
C19A N11 C21A 112.3(12) . . ?
C20A N11 C21A 106.4(11) . . ?
C19B N11 C20B 115.5(8) . . ?
C21B N11 C20B 119.6(9) . . ?
C19A N11 C20B 143.6(12) . . ?
C20A N11 C20B 54.4(9) . . ?
C21A N11 C20B 97.0(9) . . ?
O1 C19A N11 131(3) . . ?
O1 C19B N11 126.2(9) . . ?
C22A O2 C22B 55.5(8) . . ?
C22A O2 Mn1 169.3(5) . . ?
C22B O2 Mn1 116.9(8) . . ?
C22B N12 C22A 61.8(10) . . ?
C22B N12 C23A 175.2(12) . . ?
C22A N12 C23A 121.5(7) . . ?
C22B N12 C23B 135.0(15) . . ?
C22A N12 C23B 73.4(10) . . ?
C23A N12 C23B 48.8(8) . . ?
C22B N12 C24A 58.1(10) . . ?
C22A N12 C24A 119.8(5) . . ?
C23A N12 C24A 118.6(7) . . ?
C23B N12 C24A 165.2(10) . . ?
C22B N12 C24B 126.6(15) . . ?
C22A N12 C24B 170.2(11) . . ?
C23A N12 C24B 50.6(9) . . ?
C23B N12 C24B 97.6(13) . . ?
C24A N12 C24B 68.6(11) . . ?
O2 C22A N12 121.8(7) . . ?
N12 C22B O2 120.8(16) . . ?
C28 O3 Mn2 126.5(3) . . ?
O4 C25 N13 125.8(6) . . ?
C25 N13 C26B 130.0(8) . . ?
C25 N13 C27 120.0(6) . . ?
C26B N13 C27 109.2(8) . . ?
C25 N13 C26A 106.6(8) . . ?
C26B N13 C26A 30.4(6) . . ?
C27 N13 C26A 132.3(7) . . ?
C25 O4 Mn2 125.6(3) . . ?
O3 C28 N14 124.6(5) . . ?
C28 N14 C29A 129.9(8) . . ?
C28 N14 C30 120.0(5) . . ?
C29A N14 C30 106.4(9) . . ?
C28 N14 C29B 114.1(7) . . ?
C29A N14 C29B 27.3(7) . . ?
C30 N14 C29B 125.9(6) . . ?

loop_
_geom_bond_atom_site_label_1
_geom_bond_atom_site_label_2
_geom_bond_distance
_geom_bond_site_symmetry_2
_geom_bond_publ_flag
Mo1 C8 2.132(4) . ?
Mo1 C6 2.132(4) . ?
Mo1 C5 2.135(4) . ?
Mo1 C1 2.145(4) . ?
Mo1 C3 2.145(4) . ?
Mo1 C4 2.146(4) . ?
Mo1 C2 2.149(4) . ?
Mo1 C7 2.151(4) 2_564 ?
Mn1 O2 2.112(3) . ?
Mn1 N4 2.181(3) . ?
Mn1 N7 2.191(3) . ?
Mn1 O1 2.201(3) . ?
Mn1 N9 2.225(3) . ?
Mn1 N10 2.255(3) . ?
Mn2 O4 2.139(3) 2 ?
Mn2 O4 2.139(3) . ?
Mn2 O3 2.145(3) . ?
Mn2 O3 2.145(3) 2 ?
Mn2 N1 2.251(3) . ?
Mn2 N1 2.251(3) 2 ?
N1 C1 1.137(4) . ?
N2 C2 1.125(5) . ?
N3 C3 1.124(5) . ?
N4 C4 1.131(5) . ?
N5 C5 1.139(5) . ?
N6 C6 1.143(5) . ?
N7 C7 1.132(5) . ?
N8 C8 1.146(5) . ?
C7 Mo1 2.151(4) 2_564 ?
N9 C13 1.324(5) . ?
N9 C9 1.327(5) . ?
C9 C10 1.358(6) . ?
C10 C11 1.341(7) . ?
C11 C12 1.352(6) . ?
C12 C13 1.369(6) . ?
C13 C14 1.474(6) . ?
C14 N10 1.332(5) . ?
C14 C15 1.376(6) . ?
C15 C16 1.340(7) . ?
C16 C17 1.366(7) . ?
C17 C18 1.351(6) . ?
C18 N10 1.319(5) . ?
O1 C19A 1.11(2) . ?
O1 C19B 1.195(8) . ?
N11 C19B 1.299(8) . ?
N11 C21B 1.317(17) . ?
N11 C19A 1.33(2) . ?
N11 C20A 1.43(2) . ?
N11 C21A 1.498(17) . ?
N11 C20B 1.511(12) . ?
O2 C22A 1.190(7) . ?
O2 C22B 1.465(18) . ?
N12 C22B 1.070(17) . ?
N12 C22A 1.341(8) . ?
N12 C23A 1.399(11) . ?
N12 C23B 1.45(2) . ?
N12 C24A 1.459(8) . ?
N12 C24B 1.51(2) . ?
O3 C28 1.230(5) . ?
C25 O4 1.199(5) . ?
C25 N13 1.299(6) . ?
N13 C26B 1.336(10) . ?
N13 C27 1.445(9) . ?
N13 C26A 1.79(2) . ?
C28 N14 1.300(5) . ?
N14 C29A 1.344(11) . ?
N14 C30 1.426(7) . ?
N14 C29B 1.582(13) . ?
